data_7020817
loop_
_publ_author_name
'Hussain, Akhtar'
'Somyajit, Kumar'
'Banik, Bhabatosh'
'Banerjee, Samya'
'Nagaraju, Ganesh'
'Chakravarty, Akhil R.'

_publ_section_title
;
 Enhancing the photocytotoxic potential of curcumin on terpyridyl
 lanthanide(III) complex formation.
;
_journal_issue 1
_journal_name_full 'Dalton transactions (Cambridge, England : 2003)'
_journal_page_first 182
_journal_page_last 195
_journal_paper_doi 10.1039/c2dt32042h
_journal_volume 42
_journal_year 2013
_chemical_formula_moiety 'C42 H36 Gd N5 O13'
_chemical_formula_sum 'C42 H36 Gd N5 O13'
_chemical_formula_weight 976.01
_chemical_name_systematic
;
?
;
_space_group_IT_number 2
_symmetry_cell_setting triclinic
_symmetry_space_group_name_Hall '-P 1'
_symmetry_space_group_name_H-M 'P -1'
_atom_sites_solution_hydrogens geom
_atom_sites_solution_primary direct
_atom_sites_solution_secondary difmap
_audit_creation_method SHELXL-97
_cell_angle_alpha 86.869(4)
_cell_angle_beta 89.236(4)
_cell_angle_gamma 80.443(4)
_cell_formula_units_Z 2
_cell_length_a 10.7275(6)
_cell_length_b 12.4582(8)
_cell_length_c 15.0207(9)
_cell_measurement_temperature 293(2)
_cell_volume 1976.6(2)
_computing_cell_refinement 'Bruker Smart'
_computing_data_collection 'Bruker Smart'
_computing_data_reduction 'Bruker Saint'
_computing_molecular_graphics 'Ortep-3 for Windows (Farrugia, 1997)'
_computing_publication_material 'WinGX publication routines (Farrugia, 1999)'
_computing_structure_refinement 'SHELXL-97 (Sheldrick, 2008)'
_computing_structure_solution 'SHELXL-97 (Sheldrick, 1997)'
_diffrn_ambient_temperature 293(2)
_diffrn_detector_area_resol_mean 0.3
_diffrn_measured_fraction_theta_full 0.984
_diffrn_measured_fraction_theta_max 0.984
_diffrn_measurement_device_type 'Bruker Smart CCD Area Detector'
_diffrn_measurement_method 'omega scans'
_diffrn_radiation_monochromator graphite
_diffrn_radiation_source 'fine-focus sealed tube'
_diffrn_radiation_type MoK\a
_diffrn_radiation_wavelength 0.71073
_diffrn_reflns_av_R_equivalents 0.0864
_diffrn_reflns_av_sigmaI/netI 0.1357
_diffrn_reflns_limit_h_max 10
_diffrn_reflns_limit_h_min -13
_diffrn_reflns_limit_k_max 15
_diffrn_reflns_limit_k_min -15
_diffrn_reflns_limit_l_max 19
_diffrn_reflns_limit_l_min -19
_diffrn_reflns_number 34953
_diffrn_reflns_theta_full 27.00
_diffrn_reflns_theta_max 27.00
_diffrn_reflns_theta_min 1.36
_exptl_absorpt_coefficient_mu 1.753
_exptl_absorpt_correction_T_max 0.8442
_exptl_absorpt_correction_T_min 0.6213
_exptl_absorpt_correction_type empirical
_exptl_crystal_colour Yellow
_exptl_crystal_density_diffrn 1.640
_exptl_crystal_density_method 'not measured'
_exptl_crystal_description Hexagonal
_exptl_crystal_F_000 982
_exptl_crystal_size_max 0.30
_exptl_crystal_size_mid 0.20
_exptl_crystal_size_min 0.10
_refine_diff_density_max 0.750
_refine_diff_density_min -1.473
_refine_diff_density_rms 0.116
_refine_ls_extinction_method none
_refine_ls_goodness_of_fit_ref 0.978
_refine_ls_hydrogen_treatment mixed
_refine_ls_matrix_type full
_refine_ls_number_parameters 650
_refine_ls_number_reflns 8503
_refine_ls_number_restraints 0
_refine_ls_restrained_S_all 0.978
_refine_ls_R_factor_all 0.1476
_refine_ls_R_factor_gt 0.0526
_refine_ls_shift/su_max 0.001
_refine_ls_shift/su_mean 0.000
_refine_ls_structure_factor_coef Fsqd
_refine_ls_weighting_details 'calc w=1/[\s^2^(Fo^2^)+(0.0475P)^2^+0.0000P] where P=(Fo^2^+2Fc^2^)/3'
_refine_ls_weighting_scheme calc
_refine_ls_wR_factor_gt 0.0884
_refine_ls_wR_factor_ref 0.1147
_reflns_number_gt 4380
_reflns_number_total 8503
_reflns_threshold_expression >2\s(I)
_cod_data_source_file c2dt32042h.txt
_cod_data_source_block ARCakhdt_2
_cod_depositor_comments
;
The following automatic conversions were performed:

'_symmetry_cell_setting' value 'Triclinic' changed to 'triclinic'
according to /home/saulius/struct/CIF-dictionaries/cif_core.dic
dictionary named 'cif_core.dic' version 2.4.2 from 2011-04-26.

Automatic conversion script
Id: cif_fix_values 1891 2012-01-12 08:04:46Z andrius 
;
_cod_database_code 7020817

loop_
_symmetry_equiv_pos_as_xyz
'x, y, z'
'-x, -y, -z'

loop_
_atom_site_label
_atom_site_type_symbol
_atom_site_fract_x
_atom_site_fract_y
_atom_site_fract_z
_atom_site_U_iso_or_equiv
_atom_site_adp_type
_atom_site_occupancy
_atom_site_symmetry_multiplicity
_atom_site_calc_flag
_atom_site_refinement_flags
Gd1 Gd 0.78397(3) 0.31651(3) 0.71566(2) 0.04693(14) Uani 1 1 d .
C34 C 0.6333(6) 0.0227(6) 0.8607(4) 0.0509(18) Uani 1 1 d .
O2 O 0.7291(4) 0.1710(4) 0.8011(3) 0.0636(13) Uani 1 1 d .
O1 O 0.6720(4) 0.2303(4) 0.6196(3) 0.0605(13) Uani 1 1 d .
N2 N 0.9253(4) 0.4645(4) 0.7147(3) 0.0450(13) Uani 1 1 d .
O11 O 0.6766(4) -0.2965(4) 1.2227(3) 0.0760(15) Uani 1 1 d .
H39 H 0.6272 -0.3376 1.2116 0.114 Uiso 1 1 calc R
N3 N 0.7525(5) 0.4601(4) 0.5873(3) 0.0511(14) Uani 1 1 d .
O6 O 0.5532(5) 0.3955(5) 0.7306(3) 0.0723(14) Uani 1 1 d .
O9 O 0.1691(5) 0.2115(4) 0.1964(3) 0.0756(15) Uani 1 1 d .
H24 H 0.1179 0.1709 0.2089 0.113 Uiso 1 1 calc R
O3 O 0.9429(4) 0.2720(4) 0.5925(3) 0.0666(14) Uani 1 1 d .
O5 O 0.9753(5) 0.1726(4) 0.7120(3) 0.0796(15) Uani 1 1 d .
O8 O 0.6780(5) 0.4561(4) 0.8166(3) 0.0730(14) Uani 1 1 d .
C16 C 0.9219(5) 0.5394(5) 0.6457(4) 0.0442(16) Uani 1 1 d .
O4 O 1.1165(6) 0.1557(5) 0.6081(4) 0.0912(18) Uani 1 1 d .
N1 N 0.9202(5) 0.3206(4) 0.8549(3) 0.0572(15) Uani 1 1 d .
O12 O 0.5393(5) -0.3088(5) 1.0781(3) 0.0952(19) Uani 1 1 d .
O7 O 0.4775(6) 0.5239(5) 0.8167(4) 0.0951(19) Uani 1 1 d .
C36 C 0.6906(6) -0.0714(5) 1.0098(4) 0.0513(17) Uani 1 1 d .
C17 C 0.8317(5) 0.5335(5) 0.5732(4) 0.0433(16) Uani 1 1 d .
C18 C 0.8293(6) 0.5960(6) 0.4954(4) 0.0533(18) Uani 1 1 d .
O10 O 0.1403(5) 0.0899(5) 0.3402(3) 0.0909(18) Uani 1 1 d .
C40 C 0.6150(7) -0.1518(6) 1.0040(5) 0.0563(19) Uani 1 1 d .
C6 C 1.0055(6) 0.4701(5) 0.7815(4) 0.0462(16) Uani 1 1 d .
C35 C 0.6992(7) 0.0078(6) 0.9357(4) 0.0516(18) Uani 1 1 d .
C5 C 1.0014(6) 0.3917(5) 0.8595(4) 0.0477(16) Uani 1 1 d .
C42 C 0.4635(11) -0.3189(9) 1.0021(6) 0.147(5) Uani 1 1 d .
H42A H 0.4200 -0.3799 1.0125 0.220 Uiso 1 1 calc R
H42B H 0.5168 -0.3301 0.9504 0.220 Uiso 1 1 calc R
H42C H 0.4029 -0.2536 0.9923 0.220 Uiso 1 1 calc R
C30 C 0.5008(6) 0.1585(6) 0.5623(4) 0.056(2) Uani 1 1 d .
C33 C 0.6493(6) 0.1061(5) 0.7898(4) 0.0483(17) Uani 1 1 d .
N4 N 1.0146(7) 0.1997(6) 0.6358(4) 0.0638(17) Uani 1 1 d .
N5 N 0.5667(7) 0.4617(6) 0.7896(5) 0.0662(17) Uani 1 1 d .
C14 C 1.0822(6) 0.6238(5) 0.7112(4) 0.0487(17) Uani 1 1 d .
C331 C 0.5890(6) 0.1684(5) 0.6339(4) 0.0499(17) Uani 1 1 d .
C27 C 0.3180(6) 0.1444(6) 0.4127(4) 0.0557(19) Uani 1 1 d .
C19 C 0.7441(7) 0.5867(6) 0.4289(5) 0.060(2) Uani 1 1 d .
C39 C 0.6793(6) -0.2214(6) 1.1524(4) 0.0550(19) Uani 1 1 d .
C28 C 0.4127(6) 0.2101(5) 0.4093(4) 0.0513(17) Uani 1 1 d .
C38 C 0.7546(7) -0.1445(6) 1.1582(5) 0.063(2) Uani 1 1 d .
C13 C 1.1597(6) 0.7133(5) 0.7106(4) 0.0486(17) Uani 1 1 d .
C29 C 0.4992(6) 0.2093(6) 0.4831(4) 0.0557(18) Uani 1 1 d .
C7 C 1.0857(6) 0.5466(5) 0.7809(4) 0.0525(18) Uani 1 1 d .
C24 C 0.2492(7) 0.2109(5) 0.2669(4) 0.0548(18) Uani 1 1 d .
C37 C 0.7607(7) -0.0696(6) 1.0865(5) 0.061(2) Uani 1 1 d .
C21 C 0.6700(7) 0.4541(6) 0.5230(5) 0.065(2) Uani 1 1 d .
C41 C 0.6090(6) -0.2263(6) 1.0757(4) 0.0570(19) Uani 1 1 d .
C32 C 0.5782(6) 0.1082(5) 0.7132(4) 0.0523(18) Uani 1 1 d .
H32 H 0.5161 0.0642 0.7152 0.063 Uiso 1 1 calc R
C15 C 0.9969(6) 0.6191(6) 0.6431(4) 0.0515(18) Uani 1 1 d .
C4 C 1.0751(7) 0.3924(6) 0.9356(4) 0.064(2) Uani 1 1 d .
C20 C 0.6636(7) 0.5135(6) 0.4432(5) 0.062(2) Uani 1 1 d .
C3 C 1.0666(8) 0.3187(7) 1.0046(5) 0.068(2) Uani 1 1 d .
C1 C 0.9138(8) 0.2498(6) 0.9241(5) 0.072(2) Uani 1 1 d .
C26 C 0.4224(7) 0.2713(6) 0.3320(4) 0.062(2) Uani 1 1 d .
C8 C 1.2213(7) 0.7340(7) 0.7878(6) 0.075(2) Uani 1 1 d .
C25 C 0.3416(7) 0.2721(6) 0.2613(5) 0.065(2) Uani 1 1 d .
C11 C 1.2320(8) 0.8710(7) 0.6389(6) 0.079(2) Uani 1 1 d .
C22 C 0.1148(8) 0.0230(7) 0.4174(5) 0.092(3) Uani 1 1 d .
H22A H 0.0438 -0.0119 0.4057 0.137 Uiso 1 1 calc R
H22B H 0.0960 0.0677 0.4675 0.137 Uiso 1 1 calc R
H22C H 0.1876 -0.0314 0.4305 0.137 Uiso 1 1 calc R
C23 C 0.2368(6) 0.1462(5) 0.3437(4) 0.0540(18) Uani 1 1 d .
C10 C 1.2910(9) 0.8884(8) 0.7148(7) 0.081(3) Uani 1 1 d .
C12 C 1.1683(7) 0.7810(7) 0.6365(5) 0.075(2) Uani 1 1 d .
C2 C 0.9845(8) 0.2456(7) 1.0002(5) 0.075(2) Uani 1 1 d .
C9 C 1.2865(9) 0.8207(8) 0.7888(6) 0.092(3) Uani 1 1 d .
OW1 O 0.0202(5) 0.0409(5) 0.1756(4) 0.1010(19) Uani 1 1 d .
H18 H 0.900(8) 0.663(7) 0.479(5) 0.13(3) Uiso 1 1 d .
H40 H 0.573(6) -0.152(6) 0.950(5) 0.08(2) Uiso 1 1 d .
H27 H 0.319(5) 0.109(4) 0.472(4) 0.046(16) Uiso 1 1 d .
H19 H 0.736(5) 0.621(4) 0.377(4) 0.037(17) Uiso 1 1 d .
H38 H 0.806(6) -0.129(5) 1.211(4) 0.08(2) Uiso 1 1 d .
H7 H 1.139(5) 0.551(5) 0.838(4) 0.063(18) Uiso 1 1 d .
H37 H 0.815(5) -0.011(5) 1.091(4) 0.062(19) Uiso 1 1 d .
H21 H 0.629(6) 0.400(5) 0.535(4) 0.06(2) Uiso 1 1 d .
H14 H 0.994(4) 0.681(4) 0.595(3) 0.032(14) Uiso 1 1 d .
H4 H 1.141(6) 0.452(5) 0.941(4) 0.08(2) Uiso 1 1 d .
H20 H 0.606(7) 0.500(6) 0.401(5) 0.09(2) Uiso 1 1 d .
H3 H 1.111(5) 0.325(4) 1.054(3) 0.034(15) Uiso 1 1 d .
H1 H 0.841(8) 0.197(7) 0.909(5) 0.12(3) Uiso 1 1 d .
H26 H 0.491(6) 0.322(5) 0.333(4) 0.068(19) Uiso 1 1 d .
H8 H 1.211(7) 0.683(7) 0.835(5) 0.11(3) Uiso 1 1 d .
H25 H 0.339(6) 0.317(6) 0.206(4) 0.08(2) Uiso 1 1 d .
H11 H 1.254(6) 0.918(5) 0.581(4) 0.08(2) Uiso 1 1 d .
H10 H 1.330(7) 0.942(6) 0.709(5) 0.09(3) Uiso 1 1 d .
H12 H 1.138(5) 0.758(5) 0.579(4) 0.06(2) Uiso 1 1 d .
H2 H 0.980(5) 0.193(5) 1.049(4) 0.050(17) Uiso 1 1 d .
H9 H 1.345(7) 0.833(6) 0.847(5) 0.11(3) Uiso 1 1 d .
H30 H 0.438(5) 0.121(4) 0.575(3) 0.041(16) Uiso 1 1 d .
H35 H 0.750(7) 0.065(6) 0.949(4) 0.09(3) Uiso 1 1 d .
H29 H 0.565(6) 0.273(5) 0.476(4) 0.08(2) Uiso 1 1 d .
H34 H 0.565(6) -0.014(5) 0.848(4) 0.07(2) Uiso 1 1 d .

loop_
_atom_site_aniso_label
_atom_site_aniso_U_11
_atom_site_aniso_U_22
_atom_site_aniso_U_33
_atom_site_aniso_U_23
_atom_site_aniso_U_13
_atom_site_aniso_U_12
Gd1 0.0561(2) 0.0474(2) 0.04094(19) 0.01440(14) -0.01046(14) -0.02395(16)
C34 0.047(4) 0.060(5) 0.047(4) 0.009(4) -0.005(3) -0.015(4)
O2 0.082(3) 0.072(3) 0.046(3) 0.020(2) -0.017(2) -0.045(3)
O1 0.071(3) 0.070(3) 0.048(3) 0.015(2) -0.010(2) -0.038(3)
N2 0.047(3) 0.048(3) 0.041(3) 0.013(3) -0.015(2) -0.016(3)
O11 0.086(4) 0.088(4) 0.055(3) 0.030(3) -0.020(3) -0.026(3)
N3 0.052(3) 0.054(4) 0.050(3) 0.019(3) -0.014(3) -0.021(3)
O6 0.075(4) 0.082(4) 0.062(3) 0.003(3) -0.006(3) -0.022(3)
O9 0.090(4) 0.088(4) 0.047(3) 0.006(3) -0.024(3) -0.010(3)
O3 0.071(3) 0.068(4) 0.058(3) 0.020(3) -0.003(3) -0.011(3)
O5 0.086(4) 0.087(4) 0.060(3) 0.020(3) -0.001(3) -0.005(3)
O8 0.069(4) 0.078(4) 0.077(3) -0.001(3) -0.010(3) -0.025(3)
C16 0.046(4) 0.047(4) 0.041(4) 0.008(3) -0.007(3) -0.012(3)
O4 0.076(4) 0.095(5) 0.098(4) -0.008(3) 0.013(3) 0.000(4)
N1 0.075(4) 0.050(4) 0.048(3) 0.015(3) -0.019(3) -0.023(3)
O12 0.126(5) 0.099(4) 0.073(4) 0.033(3) -0.026(3) -0.064(4)
O7 0.090(4) 0.073(4) 0.118(5) -0.003(4) 0.022(4) -0.003(4)
C36 0.056(4) 0.051(5) 0.046(4) 0.008(3) -0.007(3) -0.009(4)
C17 0.042(4) 0.046(4) 0.042(4) 0.010(3) -0.007(3) -0.011(3)
C18 0.062(5) 0.054(5) 0.045(4) 0.012(4) 0.000(4) -0.017(4)
O10 0.095(4) 0.115(5) 0.073(4) 0.016(3) -0.020(3) -0.054(4)
C40 0.065(5) 0.057(5) 0.051(4) 0.017(4) -0.007(4) -0.026(4)
C6 0.058(4) 0.043(4) 0.039(4) 0.006(3) -0.009(3) -0.013(3)
C35 0.061(5) 0.047(5) 0.048(4) 0.007(3) -0.002(4) -0.013(4)
C5 0.057(4) 0.045(4) 0.040(4) 0.008(3) -0.012(3) -0.008(3)
C42 0.220(12) 0.181(11) 0.075(6) 0.033(7) -0.059(7) -0.142(10)
C30 0.054(5) 0.067(5) 0.053(4) 0.016(4) -0.014(4) -0.035(4)
C33 0.060(4) 0.042(4) 0.043(4) 0.017(3) 0.002(3) -0.014(4)
N4 0.065(5) 0.067(5) 0.065(5) 0.001(4) -0.006(4) -0.027(4)
N5 0.073(5) 0.056(5) 0.068(5) 0.016(4) 0.006(4) -0.013(4)
C14 0.047(4) 0.048(4) 0.052(4) 0.004(3) -0.010(3) -0.012(3)
C331 0.052(4) 0.047(4) 0.051(4) 0.005(3) 0.000(3) -0.013(3)
C27 0.071(5) 0.065(5) 0.035(4) 0.007(4) -0.014(4) -0.021(4)
C19 0.071(5) 0.071(6) 0.036(4) 0.011(4) -0.011(4) -0.007(4)
C39 0.055(4) 0.065(5) 0.046(4) 0.025(4) -0.006(3) -0.020(4)
C28 0.056(4) 0.057(5) 0.044(4) 0.005(3) -0.005(3) -0.021(4)
C38 0.072(5) 0.078(6) 0.041(4) 0.012(4) -0.016(4) -0.021(4)
C13 0.051(4) 0.044(4) 0.055(4) 0.001(3) -0.004(3) -0.020(3)
C29 0.065(5) 0.050(5) 0.056(5) 0.001(4) -0.009(4) -0.022(4)
C7 0.065(5) 0.052(5) 0.045(4) 0.004(3) -0.015(3) -0.023(4)
C24 0.072(5) 0.051(5) 0.039(4) 0.012(3) -0.017(3) -0.008(4)
C37 0.063(5) 0.065(5) 0.056(5) 0.007(4) -0.014(4) -0.019(4)
C21 0.068(5) 0.063(5) 0.069(5) 0.029(4) -0.030(4) -0.034(4)
C41 0.063(5) 0.060(5) 0.052(4) 0.011(4) -0.006(4) -0.025(4)
C32 0.057(4) 0.059(5) 0.046(4) 0.014(3) -0.011(3) -0.029(4)
C15 0.054(4) 0.053(5) 0.049(4) 0.017(4) -0.004(3) -0.018(4)
C4 0.089(6) 0.057(5) 0.048(4) 0.010(4) -0.025(4) -0.024(4)
C20 0.064(5) 0.062(5) 0.061(5) 0.012(4) -0.028(4) -0.018(4)
C3 0.093(6) 0.067(6) 0.041(4) 0.007(4) -0.028(4) -0.008(5)
C1 0.092(6) 0.072(6) 0.055(5) 0.028(4) -0.025(4) -0.028(5)
C26 0.079(5) 0.063(5) 0.051(4) 0.013(4) -0.011(4) -0.028(4)
C8 0.078(6) 0.082(6) 0.074(6) 0.011(5) -0.017(4) -0.044(5)
C25 0.088(6) 0.058(5) 0.051(5) 0.016(4) -0.013(4) -0.020(4)
C11 0.084(6) 0.067(6) 0.091(6) 0.013(5) -0.008(5) -0.038(5)
C22 0.106(7) 0.099(7) 0.081(6) 0.006(5) -0.001(5) -0.053(6)
C23 0.062(5) 0.058(5) 0.044(4) 0.007(3) -0.004(4) -0.020(4)
C10 0.084(6) 0.063(6) 0.103(8) -0.001(5) -0.004(5) -0.034(5)
C12 0.089(6) 0.080(6) 0.067(5) 0.009(5) -0.014(4) -0.047(5)
C2 0.098(6) 0.072(6) 0.055(5) 0.028(4) -0.012(5) -0.024(5)
C9 0.106(7) 0.093(7) 0.093(7) 0.001(6) -0.018(6) -0.060(6)
OW1 0.101(4) 0.110(5) 0.100(4) 0.020(4) -0.028(3) -0.046(4)

loop_
_atom_type_symbol
_atom_type_description
_atom_type_scat_dispersion_real
_atom_type_scat_dispersion_imag
_atom_type_scat_source
C C 0.0033 0.0016 'International Tables Vol C Tables 4.2.6.8 and 6.1.1.4'
H H 0.0000 0.0000 'International Tables Vol C Tables 4.2.6.8 and 6.1.1.4'
N N 0.0061 0.0033 'International Tables Vol C Tables 4.2.6.8 and 6.1.1.4'
O O 0.0106 0.0060 'International Tables Vol C Tables 4.2.6.8 and 6.1.1.4'
Gd Gd -0.1653 3.9035 'International Tables Vol C Tables 4.2.6.8 and 6.1.1.4'

loop_
_geom_angle_atom_site_label_1
_geom_angle_atom_site_label_2
_geom_angle_atom_site_label_3
_geom_angle
O1 Gd1 O2 75.59(14)
O1 Gd1 O8 122.23(17)
O2 Gd1 O8 94.23(16)
O1 Gd1 O5 93.62(17)
O2 Gd1 O5 75.51(17)
O8 Gd1 O5 139.39(17)
O1 Gd1 O6 72.05(18)
O2 Gd1 O6 83.97(16)
O8 Gd1 O6 50.23(17)
O5 Gd1 O6 157.49(17)
O1 Gd1 O3 78.36(15)
O2 Gd1 O3 116.94(16)
O8 Gd1 O3 147.11(16)
O5 Gd1 O3 50.12(15)
O6 Gd1 O3 137.95(16)
O1 Gd1 N3 80.40(15)
O2 Gd1 N3 153.39(15)
O8 Gd1 N3 88.90(17)
O5 Gd1 N3 117.75(17)
O6 Gd1 N3 77.80(16)
O3 Gd1 N3 68.21(17)
O1 Gd1 N2 140.68(14)
O2 Gd1 N2 142.60(14)
O8 Gd1 N2 74.30(16)
O5 Gd1 N2 90.18(17)
O6 Gd1 N2 111.97(17)
O3 Gd1 N2 74.37(16)
N3 Gd1 N2 63.46(15)
O1 Gd1 N1 152.86(16)
O2 Gd1 N1 79.44(15)
O8 Gd1 N1 69.79(18)
O5 Gd1 N1 69.71(17)
O6 Gd1 N1 115.86(18)
O3 Gd1 N1 104.15(17)
N3 Gd1 N1 126.02(16)
N2 Gd1 N1 63.16(15)
O1 Gd1 N4 87.22(16)
O2 Gd1 N4 97.56(18)
O8 Gd1 N4 150.26(16)
O5 Gd1 N4 25.31(15)
O6 Gd1 N4 158.23(17)
O3 Gd1 N4 24.92(14)
N3 Gd1 N4 92.53(18)
N2 Gd1 N4 79.82(16)
N1 Gd1 N4 85.64(17)
O1 Gd1 N5 97.35(19)
O2 Gd1 N5 89.91(17)
O8 Gd1 N5 24.95(16)
O5 Gd1 N5 158.98(17)
O6 Gd1 N5 25.30(15)
O3 Gd1 N5 150.07(16)
N3 Gd1 N5 81.87(16)
N2 Gd1 N5 92.57(18)
N1 Gd1 N5 93.06(19)
N4 Gd1 N5 172.04(17)
C35 C34 C33 123.7(6)
C33 O2 Gd1 133.0(3)
C331 O1 Gd1 131.7(4)
C6 N2 C16 117.5(5)
C6 N2 Gd1 121.8(4)
C16 N2 Gd1 120.7(4)
C21 N3 C17 116.9(5)
C21 N3 Gd1 120.3(4)
C17 N3 Gd1 121.9(4)
N5 O6 Gd1 96.6(4)
N4 O3 Gd1 96.4(4)
N4 O5 Gd1 97.2(5)
N5 O8 Gd1 98.3(5)
N2 C16 C15 122.0(5)
N2 C16 C17 117.0(5)
C15 C16 C17 121.0(5)
C1 N1 C5 118.2(6)
C1 N1 Gd1 120.3(5)
C5 N1 Gd1 121.5(4)
C41 O12 C42 118.2(6)
C37 C36 C40 118.9(6)
C37 C36 C35 120.2(6)
C40 C36 C35 120.9(6)
N3 C17 C18 121.3(5)
N3 C17 C16 116.0(5)
C18 C17 C16 122.6(5)
C17 C18 C19 120.5(6)
C23 O10 C22 118.5(5)
C41 C40 C36 119.6(6)
N2 C6 C7 122.8(5)
N2 C6 C5 116.5(5)
C7 C6 C5 120.6(5)
C34 C35 C36 128.2(7)
N1 C5 C4 120.6(6)
N1 C5 C6 116.8(5)
C4 C5 C6 122.5(6)
C29 C30 C331 124.9(6)
O2 C33 C32 123.7(5)
O2 C33 C34 119.2(6)
C32 C33 C34 117.1(6)
O4 N4 O3 123.6(7)
O4 N4 O5 120.5(7)
O3 N4 O5 115.8(7)
O4 N4 Gd1 174.0(5)
O3 N4 Gd1 58.7(4)
O5 N4 Gd1 57.5(4)
O7 N5 O8 124.0(8)
O7 N5 O6 121.2(7)
O8 N5 O6 114.7(7)
O7 N5 Gd1 177.3(5)
O8 N5 Gd1 56.7(4)
O6 N5 Gd1 58.1(4)
C7 C14 C15 116.9(6)
C7 C14 C13 122.2(6)
C15 C14 C13 120.8(6)
O1 C331 C32 123.9(6)
O1 C331 C30 118.7(5)
C32 C331 C30 117.4(6)
C23 C27 C28 121.2(6)
C20 C19 C18 118.3(7)
C38 C39 O11 118.7(6)
C38 C39 C41 120.8(6)
O11 C39 C41 120.5(6)
C26 C28 C27 116.7(6)
C26 C28 C29 121.8(6)
C27 C28 C29 121.5(6)
C39 C38 C37 119.3(6)
C12 C13 C8 117.5(6)
C12 C13 C14 121.7(6)
C8 C13 C14 120.7(6)
C30 C29 C28 129.6(6)
C14 C7 C6 120.0(6)
C25 C24 O9 119.9(6)
C25 C24 C23 119.8(6)
O9 C24 C23 120.3(6)
C36 C37 C38 121.4(7)
N3 C21 C20 124.6(7)
O12 C41 C40 125.2(6)
O12 C41 C39 114.7(6)
C40 C41 C39 120.1(6)
C33 C32 C331 127.5(6)
C16 C15 C14 120.7(6)
C3 C4 C5 119.5(7)
C19 C20 C21 118.3(7)
C4 C3 C2 120.0(7)
N1 C1 C2 123.9(7)
C28 C26 C25 122.4(7)
C9 C8 C13 120.7(8)
C24 C25 C26 120.0(7)
C10 C11 C12 119.5(8)
O10 C23 C27 126.7(6)
O10 C23 C24 113.3(6)
C27 C23 C24 120.0(6)
C11 C10 C9 120.3(8)
C13 C12 C11 121.4(7)
C3 C2 C1 117.7(7)
C10 C9 C8 120.6(8)

loop_
_geom_bond_atom_site_label_1
_geom_bond_atom_site_label_2
_geom_bond_distance
Gd1 O1 2.307(4)
Gd1 O2 2.315(4)
Gd1 O8 2.491(5)
Gd1 O5 2.493(5)
Gd1 O6 2.519(5)
Gd1 O3 2.520(5)
Gd1 N3 2.544(5)
Gd1 N2 2.574(5)
Gd1 N1 2.575(5)
Gd1 N4 2.931(8)
Gd1 N5 2.948(8)
C34 C35 1.325(9)
C34 C33 1.476(8)
O2 C33 1.289(7)
O1 C331 1.280(7)
N2 C6 1.342(7)
N2 C16 1.353(7)
O11 C39 1.375(7)
N3 C21 1.332(8)
N3 C17 1.355(7)
O6 N5 1.268(7)
O9 C24 1.373(7)
O3 N4 1.243(7)
O5 N4 1.263(7)
O8 N5 1.257(7)
C16 C15 1.376(8)
C16 C17 1.480(8)
O4 N4 1.218(7)
N1 C1 1.334(8)
N1 C5 1.347(7)
O12 C41 1.367(7)
O12 C42 1.434(9)
O7 N5 1.208(8)
C36 C37 1.388(9)
C36 C40 1.396(9)
C36 C35 1.460(8)
C17 C18 1.367(8)
C18 C19 1.385(9)
O10 C23 1.346(7)
O10 C22 1.441(8)
C40 C41 1.391(9)
C6 C7 1.385(8)
C6 C5 1.489(8)
C5 C4 1.400(8)
C30 C29 1.316(8)
C30 C331 1.465(8)
C33 C32 1.385(8)
C14 C7 1.379(8)
C14 C15 1.392(8)
C14 C13 1.498(8)
C331 C32 1.387(8)
C27 C23 1.360(8)
C27 C28 1.405(8)
C19 C20 1.363(9)
C39 C38 1.359(9)
C39 C41 1.395(8)
C28 C26 1.366(8)
C28 C29 1.454(8)
C38 C37 1.393(9)
C13 C12 1.371(9)
C13 C8 1.399(9)
C24 C25 1.346(9)
C24 C23 1.389(8)
C21 C20 1.370(9)
C4 C3 1.359(9)
C3 C2 1.373(10)
C1 C2 1.373(10)
C26 C25 1.379(9)
C8 C9 1.382(10)
C11 C10 1.358(11)
C11 C12 1.409(10)
C10 C9 1.363(11)
